data_4513490
loop_
_publ_author_name
'Karmakar, Anirban'
'R\'ubio, Guilherme M. D. M.'
'Guedes da Silva, M. F\'atima C.'
'Hazra, Susanta'
'Pombeiro, Armando J. L.'

_publ_section_title
;
 Solvent-Dependent Structural Variation of Zinc(II) Coordination Polymers
 and Their Catalytic Activity in the Knoevenagel Condensation Reaction
;
_journal_issue 9
_journal_name_full 'Crystal Growth &amp; Design'
_journal_page_first 4185
_journal_paper_doi 10.1021/acs.cgd.5b00948
_journal_volume 15
_journal_year 2015
_chemical_formula_moiety 'C10 H11 N O7 Zn, C2 H5 N O'
_chemical_formula_sum 'C12 H16 N2 O8 Zn'
_chemical_formula_weight 381.64
_chemical_name_systematic
;
 ?
;
_space_group_crystal_system triclinic
_space_group_IT_number 2
_space_group_name_Hall '-P 1'
_space_group_name_H-M_alt 'P -1'
_symmetry_space_group_name_Hall '-P 1'
_symmetry_space_group_name_H-M 'P -1'
_atom_sites_solution_hydrogens mixed
_audit_creation_method SHELXL-2014
_cell_angle_alpha 89.985(2)
_cell_angle_beta 67.875(3)
_cell_angle_gamma 70.639(2)
_cell_formula_units_Z 2
_cell_length_a 8.4640(4)
_cell_length_b 10.1065(5)
_cell_length_c 11.0093(5)
_cell_measurement_reflns_used 9322
_cell_measurement_temperature 296(2)
_cell_measurement_theta_max 26.30
_cell_measurement_theta_min 2.71
_cell_volume 814.66(7)
_computing_publication_material 'WinGX publication routines (Farrugia, 1999)'
_computing_structure_refinement 'SHELXL-2014 (Sheldrick, 2014)'
_computing_structure_solution 'SIR97 (Giacovazzo et al, 1997)'
_diffrn_ambient_temperature 296(2)
_diffrn_measured_fraction_theta_full 0.997
_diffrn_measured_fraction_theta_max 0.997
_diffrn_measurement_device_type 'Bruker APEX-II PHOTON 100 detector'
_diffrn_measurement_method '\f and \w scans'
_diffrn_radiation_source 'fine-focus sealed tube'
_diffrn_radiation_type MoK\a
_diffrn_radiation_wavelength 0.71073
_diffrn_reflns_av_R_equivalents 0.0239
_diffrn_reflns_av_unetI/netI 0.0157
_diffrn_reflns_laue_measured_fraction_full 0.997
_diffrn_reflns_laue_measured_fraction_max 0.997
_diffrn_reflns_limit_h_max 10
_diffrn_reflns_limit_h_min -10
_diffrn_reflns_limit_k_max 12
_diffrn_reflns_limit_k_min -12
_diffrn_reflns_limit_l_max 13
_diffrn_reflns_limit_l_min -13
_diffrn_reflns_number 18757
_diffrn_reflns_point_group_measured_fraction_full 0.997
_diffrn_reflns_point_group_measured_fraction_max 0.997
_diffrn_reflns_theta_full 25.242
_diffrn_reflns_theta_max 26.363
_diffrn_reflns_theta_min 2.707
_exptl_absorpt_coefficient_mu 1.548
_exptl_absorpt_correction_T_max 0.7
_exptl_absorpt_correction_T_min 0.6
_exptl_absorpt_correction_type multi-scan
_exptl_absorpt_process_details SADABS
_exptl_crystal_colour colourless
_exptl_crystal_density_diffrn 1.556
_exptl_crystal_description Block
_exptl_crystal_F_000 392
_exptl_crystal_size_max 0.360
_exptl_crystal_size_mid 0.250
_exptl_crystal_size_min 0.180
_refine_diff_density_max 0.637
_refine_diff_density_min -0.375
_refine_diff_density_rms 0.098
_refine_ls_extinction_method none
_refine_ls_goodness_of_fit_ref 1.094
_refine_ls_hydrogen_treatment mixed
_refine_ls_matrix_type full
_refine_ls_number_parameters 216
_refine_ls_number_reflns 3322
_refine_ls_number_restraints 4
_refine_ls_restrained_S_all 1.107
_refine_ls_R_factor_all 0.0429
_refine_ls_R_factor_gt 0.0381
_refine_ls_shift/su_max 0.001
_refine_ls_shift/su_mean 0.000
_refine_ls_structure_factor_coef Fsqd
_refine_ls_weighting_details 'w=1/[\s^2^(Fo^2^)+(0.0696P)^2^+0.2650P] where P=(Fo^2^+2Fc^2^)/3'
_refine_ls_weighting_scheme calc
_refine_ls_wR_factor_gt 0.1008
_refine_ls_wR_factor_ref 0.1050
_reflns_Friedel_coverage 0.000
_reflns_number_gt 3008
_reflns_number_total 3322
_reflns_threshold_expression 'I > 2\s(I)'
_cod_data_source_file cg5b00948_si_002.cif
_cod_data_source_block compound3
_cod_depositor_comments 'Adding full bibliography for 4513488--4513492.cif.'
_cod_database_code 4513490
_shelx_space_group_comment
;
The symmetry employed for this shelxl refinement is uniquely defined
by the following loop, which should always be used as a source of
symmetry information in preference to the above space-group names.
They are only intended as comments.
;
_shelx_estimated_absorpt_t_min 0.606
_shelx_estimated_absorpt_t_max 0.768
_shelxl_version_number 2014-1

loop_
_space_group_symop_operation_xyz
'x, y, z'
'-x, -y, -z'

loop_
_atom_site_label
_atom_site_type_symbol
_atom_site_fract_x
_atom_site_fract_y
_atom_site_fract_z
_atom_site_U_iso_or_equiv
_atom_site_adp_type
_atom_site_occupancy
_atom_site_site_symmetry_order
_atom_site_calc_flag
_atom_site_refinement_flags_posn
_atom_site_refinement_flags_adp
Zn1 Zn 0.29306(4) 1.11582(2) 0.41454(3) 0.03719(13) Uani 1 1 d . .
O2 O 0.2003(3) 0.8715(2) 0.4147(2) 0.0605(6) Uani 1 1 d . .
O1 O 0.4554(2) 0.91711(17) 0.33088(18) 0.0428(4) Uani 1 1 d . .
O5 O 1.0273(3) 0.6362(2) 0.1816(3) 0.0724(7) Uani 1 1 d . .
O4 O 0.4896(3) 0.19971(18) 0.33372(19) 0.0505(5) Uani 1 1 d . .
O3 O 0.2397(3) 0.3757(2) 0.4583(2) 0.0631(6) Uani 1 1 d . .
O6 O 0.0775(3) 1.1925(2) 0.3650(2) 0.0623(5) Uani 1 1 d D .
O7 O 0.1994(4) 1.1054(3) 0.6110(2) 0.0729(7) Uani 1 1 d D .
N1 N 0.9656(3) 0.4362(2) 0.1645(2) 0.0422(5) Uani 1 1 d . .
H1 H 1.0169 0.3483 0.1307 0.051 Uiso 1 1 calc R U
C5 C 0.4002(4) 0.3312(3) 0.3797(3) 0.0429(6) Uani 1 1 d . .
C4 C 0.4994(4) 0.4337(2) 0.3342(2) 0.0368(5) Uani 1 1 d . .
C3 C 0.3960(3) 0.5775(2) 0.3627(2) 0.0380(5) Uani 1 1 d . .
H3 H 0.2697 0.6080 0.4073 0.046 Uiso 1 1 calc R U
C2 C 0.4805(3) 0.6755(2) 0.3249(2) 0.0350(5) Uani 1 1 d . .
C1 C 0.3676(4) 0.8316(2) 0.3600(2) 0.0383(5) Uani 1 1 d . .
C8 C 0.6687(3) 0.6311(2) 0.2587(2) 0.0358(5) Uani 1 1 d . .
H8 H 0.7246 0.6976 0.2333 0.043 Uiso 1 1 calc R U
C7 C 0.7745(3) 0.4870(2) 0.2301(2) 0.0354(5) Uani 1 1 d . .
C6 C 0.6878(4) 0.3888(2) 0.2673(2) 0.0380(5) Uani 1 1 d . .
H6 H 0.7568 0.2924 0.2471 0.046 Uiso 1 1 calc R U
C9 C 1.0791(4) 0.5093(3) 0.1481(3) 0.0466(6) Uani 1 1 d . .
C10 C 1.2801(4) 0.4214(3) 0.0833(3) 0.0572(7) Uani 1 1 d . .
H10A H 1.3243 0.4269 -0.0099 0.086 Uiso 1 1 calc R U
H10B H 1.2984 0.3246 0.0970 0.086 Uiso 1 1 calc R U
H10C H 1.3455 0.4569 0.1217 0.086 Uiso 1 1 calc R U
C12 C 0.2402(7) 0.8396(4) 0.0451(5) 0.0935(14) Uani 1 1 d . .
H12A H 0.3021 0.8365 0.1030 0.140 Uiso 1 1 calc R U
H12B H 0.2745 0.7456 0.0026 0.140 Uiso 1 1 calc R U
H12C H 0.1106 0.8776 0.0957 0.140 Uiso 1 1 calc R U
N2 N 0.2899(4) 0.9277(3) -0.0530(2) 0.0599(7) Uani 1 1 d . .
H2 H 0.3594 0.8883 -0.1333 0.072 Uiso 1 1 calc R U
O8 O 0.1379(4) 1.1333(2) 0.0839(2) 0.0742(7) Uani 1 1 d . .
C11 C 0.2350(6) 1.0638(3) -0.0264(3) 0.0682(9) Uani 1 1 d . .
H11 H 0.2721 1.1133 -0.0965 0.082 Uiso 1 1 calc R U
H7A H 0.3015 1.0738 0.6367 0.102 Uiso 1 1 d D U
H7B H 0.1191 1.1982 0.6584 0.102 Uiso 1 1 d D U
H6B H -0.011(5) 1.177(5) 0.432(3) 0.102 Uiso 1 1 d D U
H6A H 0.107(7) 1.172(5) 0.276(2) 0.102 Uiso 1 1 d D U

loop_
_atom_site_aniso_label
_atom_site_aniso_U_11
_atom_site_aniso_U_22
_atom_site_aniso_U_33
_atom_site_aniso_U_23
_atom_site_aniso_U_13
_atom_site_aniso_U_12
Zn1 0.03554(18) 0.02490(16) 0.04476(19) 0.00427(11) -0.00697(13) -0.01353(12)
O2 0.0389(11) 0.0316(9) 0.0886(15) 0.0012(9) -0.0011(10) -0.0134(8)
O1 0.0414(9) 0.0221(7) 0.0563(10) 0.0010(7) -0.0079(8) -0.0144(7)
O5 0.0520(13) 0.0437(12) 0.1020(18) -0.0110(12) -0.0029(12) -0.0256(10)
O4 0.0591(12) 0.0288(9) 0.0565(11) 0.0020(8) -0.0074(9) -0.0250(8)
O3 0.0511(12) 0.0440(11) 0.0797(14) 0.0016(10) -0.0018(11) -0.0275(10)
O6 0.0608(13) 0.0566(13) 0.0682(13) 0.0164(11) -0.0229(12) -0.0227(11)
O7 0.0859(18) 0.0621(14) 0.0571(13) -0.0028(10) -0.0170(12) -0.0235(13)
N1 0.0432(11) 0.0260(9) 0.0515(12) 0.0012(8) -0.0132(10) -0.0117(8)
C5 0.0562(16) 0.0291(12) 0.0456(13) 0.0056(10) -0.0168(12) -0.0218(11)
C4 0.0491(14) 0.0268(11) 0.0378(11) 0.0045(9) -0.0149(10) -0.0205(10)
C3 0.0405(12) 0.0275(11) 0.0418(12) 0.0002(9) -0.0090(10) -0.0157(10)
C2 0.0431(13) 0.0226(10) 0.0379(11) 0.0025(8) -0.0118(10) -0.0149(9)
C1 0.0430(13) 0.0239(10) 0.0421(12) 0.0014(9) -0.0083(10) -0.0149(10)
C8 0.0425(13) 0.0232(10) 0.0416(12) 0.0033(9) -0.0123(10) -0.0166(9)
C7 0.0432(13) 0.0254(10) 0.0375(11) 0.0028(9) -0.0149(10) -0.0137(9)
C6 0.0497(14) 0.0213(10) 0.0437(12) 0.0035(9) -0.0184(11) -0.0140(10)
C9 0.0449(14) 0.0431(14) 0.0473(14) 0.0016(11) -0.0109(11) -0.0188(12)
C10 0.0434(15) 0.0587(18) 0.0626(17) 0.0029(14) -0.0140(13) -0.0179(13)
C12 0.105(3) 0.0481(19) 0.086(3) 0.0135(19) -0.004(2) -0.017(2)
N2 0.0670(16) 0.0449(13) 0.0462(13) -0.0063(10) -0.0013(12) -0.0182(12)
O8 0.103(2) 0.0371(11) 0.0582(13) -0.0065(9) -0.0216(13) -0.0075(12)
C11 0.098(3) 0.0457(16) 0.0490(16) 0.0093(13) -0.0182(17) -0.0248(17)

loop_
_atom_type_symbol
_atom_type_description
_atom_type_scat_dispersion_real
_atom_type_scat_dispersion_imag
_atom_type_scat_source
C C 0.0033 0.0016 'International Tables Vol C Tables 4.2.6.8 and 6.1.1.4'
H H 0.0000 0.0000 'International Tables Vol C Tables 4.2.6.8 and 6.1.1.4'
N N 0.0061 0.0033 'International Tables Vol C Tables 4.2.6.8 and 6.1.1.4'
O O 0.0106 0.0060 'International Tables Vol C Tables 4.2.6.8 and 6.1.1.4'
Zn Zn 0.2839 1.4301 'International Tables Vol C Tables 4.2.6.8 and 6.1.1.4'

loop_
_geom_angle_atom_site_label_1
_geom_angle_atom_site_label_2
_geom_angle_atom_site_label_3
_geom_angle
_geom_angle_site_symmetry_3
O1 Zn1 O6 114.17(9) .
O1 Zn1 O7 104.31(9) .
O6 Zn1 O7 108.34(11) .
O1 Zn1 O4 95.05(7) 1_565
O6 Zn1 O4 114.84(9) 1_565
O7 Zn1 O4 119.15(10) 1_565
C1 O1 Zn1 111.60(15) .
C5 O4 Zn1 101.32(17) 1_545
Zn1 O6 H6B 102(3) .
Zn1 O6 H6A 113(3) .
H6B O6 H6A 127(4) .
Zn1 O7 H7A 109.00 .
Zn1 O7 H7B 109.00 .
H7A O7 H7B 109.00 .
C9 N1 C7 127.7(2) .
C9 N1 H1 116.1 .
C7 N1 H1 116.1 .
O3 C5 O4 122.6(2) .
O3 C5 C4 119.7(2) .
O4 C5 C4 117.7(2) .
C6 C4 C3 119.7(2) .
C6 C4 C5 122.4(2) .
C3 C4 C5 117.9(2) .
C2 C3 C4 120.1(2) .
C2 C3 H3 120.0 .
C4 C3 H3 120.0 .
C3 C2 C8 120.4(2) .
C3 C2 C1 119.7(2) .
C8 C2 C1 119.9(2) .
O2 C1 O1 123.2(2) .
O2 C1 C2 120.2(2) .
O1 C1 C2 116.6(2) .
C2 C8 C7 120.2(2) .
C2 C8 H8 119.9 .
C7 C8 H8 119.9 .
C8 C7 C6 119.0(2) .
C8 C7 N1 122.6(2) .
C6 C7 N1 118.4(2) .
C4 C6 C7 120.6(2) .
C4 C6 H6 119.7 .
C7 C6 H6 119.7 .
O5 C9 N1 124.1(3) .
O5 C9 C10 120.9(3) .
N1 C9 C10 115.0(2) .
C9 C10 H10A 109.5 .
C9 C10 H10B 109.5 .
H10A C10 H10B 109.5 .
C9 C10 H10C 109.5 .
H10A C10 H10C 109.5 .
H10B C10 H10C 109.5 .
N2 C12 H12A 109.5 .
N2 C12 H12B 109.5 .
H12A C12 H12B 109.5 .
N2 C12 H12C 109.5 .
H12A C12 H12C 109.5 .
H12B C12 H12C 109.5 .
C11 N2 C12 122.9(3) .
C11 N2 H2 118.5 .
C12 N2 H2 118.5 .
O8 C11 N2 125.3(3) .
O8 C11 H11 117.3 .
N2 C11 H11 117.3 .

loop_
_geom_bond_atom_site_label_1
_geom_bond_atom_site_label_2
_geom_bond_distance
_geom_bond_site_symmetry_2
Zn1 O1 1.9968(17) .
Zn1 O6 2.010(2) .
Zn1 O7 2.020(2) .
Zn1 O4 2.0241(19) 1_565
O2 C1 1.229(3) .
O1 C1 1.284(3) .
O5 C9 1.216(3) .
O4 C5 1.281(3) .
O4 Zn1 2.0240(18) 1_545
O3 C5 1.227(4) .
O6 H6B 0.891(19) .
O6 H6A 0.918(19) .
O7 H7A 0.96000 .
O7 H7B 0.96000 .
N1 C9 1.357(3) .
N1 C7 1.404(3) .
N1 H1 0.8600 .
C5 C4 1.513(3) .
C4 C6 1.388(4) .
C4 C3 1.388(3) .
C3 C2 1.382(3) .
C3 H3 0.9300 .
C2 C8 1.386(3) .
C2 C1 1.508(3) .
C8 C7 1.395(3) .
C8 H8 0.9300 .
C7 C6 1.396(3) .
C6 H6 0.9300 .
C9 C10 1.509(4) .
C10 H10A 0.9600 .
C10 H10B 0.9600 .
C10 H10C 0.9600 .
C12 N2 1.429(4) .
C12 H12A 0.9600 .
C12 H12B 0.9600 .
C12 H12C 0.9600 .
N2 C11 1.292(4) .
N2 H2 0.8600 .
O8 C11 1.228(4) .
C11 H11 0.9300 .

loop_
_geom_hbond_atom_site_label_D
_geom_hbond_atom_site_label_H
_geom_hbond_atom_site_label_A
_geom_hbond_distance_DH
_geom_hbond_distance_HA
_geom_hbond_distance_DA
_geom_hbond_angle_DHA
_geom_hbond_site_symmetry_A
N1 H1 O8 0.86 2.04 2.890(3) 169.5 1_645
C8 H8 O5 0.93 2.26 2.845(3) 120.1 .
N2 H2 O4 0.86 2.10 2.959(3) 175.2 2_665
O6 H6A O8 0.918(19) 2.05(2) 2.968(3) 173(4) .
O7 H7B O5 0.9600 2.100 3.015(3) 157.97(17) 2_676
O6 H6B O2 0.891(19) 2.03(2) 2.922(3) 176(5) 2_576
N1 H1 O8 0.86 2.04 2.890(3) 169.5 1_645
C8 H8 O5 0.93 2.26 2.845(3) 120.1 .
N2 H2 O4 0.86 2.10 2.959(3) 175.2 2_665
O6 H6A O8 0.918(19) 2.05(2) 2.968(3) 173(4) .
O7 H7B O5 0.9600 2.100 3.015(3) 157.97(17) 2_676
O6 H6B O2 0.891(19) 2.03(2) 2.922(3) 176(5) 2_576

loop_
_geom_torsion_atom_site_label_1
_geom_torsion_atom_site_label_2
_geom_torsion_atom_site_label_3
_geom_torsion_atom_site_label_4
_geom_torsion
_geom_torsion_site_symmetry_1
Zn1 O4 C5 O3 3.8(3) 1_545
Zn1 O4 C5 C4 -176.38(19) 1_545
O3 C5 C4 C6 166.9(3) .
O4 C5 C4 C6 -12.9(4) .
O3 C5 C4 C3 -12.4(4) .
O4 C5 C4 C3 167.9(2) .
C6 C4 C3 C2 -0.2(4) .
C5 C4 C3 C2 179.1(2) .
C4 C3 C2 C8 -0.1(4) .
C4 C3 C2 C1 -178.1(2) .
Zn1 O1 C1 O2 10.6(3) .
Zn1 O1 C1 C2 -168.74(16) .
C3 C2 C1 O2 -4.4(4) .
C8 C2 C1 O2 177.5(3) .
C3 C2 C1 O1 175.0(2) .
C8 C2 C1 O1 -3.0(3) .
C3 C2 C8 C7 -0.3(4) .
C1 C2 C8 C7 177.7(2) .
C2 C8 C7 C6 1.0(3) .
C2 C8 C7 N1 -179.3(2) .
C9 N1 C7 C8 17.5(4) .
C9 N1 C7 C6 -162.9(2) .
C3 C4 C6 C7 0.9(4) .
C5 C4 C6 C7 -178.3(2) .
C8 C7 C6 C4 -1.3(3) .
N1 C7 C6 C4 179.0(2) .
C7 N1 C9 O5 -5.5(5) .
C7 N1 C9 C10 174.7(2) .
C12 N2 C11 O8 1.1(7) .
